data_4087622
loop_
_publ_author_name
'Comanescu, Cezar C.'
'Iluc, Vlad M.'

_publ_section_title
;
 C--H Activation Reactions of a Nucleophilic Palladium Carbene
;
_journal_issue 19
_journal_name_full Organometallics
_journal_page_first 4684
_journal_paper_doi 10.1021/acs.organomet.5b00414
_journal_volume 34
_journal_year 2015
_chemical_formula_sum 'C25 H38 P2 Pd'
_chemical_formula_weight 506.89
_space_group_IT_number 14
_space_group_name_Hall '-P 2yn'
_space_group_name_H-M_alt 'P 1 21/n 1'
_symmetry_cell_setting monoclinic
_symmetry_space_group_name_H-M 'P 1 21/n 1'
_atom_sites_solution_hydrogens geom
_atom_sites_solution_primary direct
_atom_sites_solution_secondary difmap
_audit_creation_method SHELXL-97
_cell_angle_alpha 90.00
_cell_angle_beta 92.664(3)
_cell_angle_gamma 90.00
_cell_formula_units_Z 4
_cell_length_a 9.0590(15)
_cell_length_b 23.630(4)
_cell_length_c 11.5744(18)
_cell_measurement_temperature 120(2)
_cell_volume 2475.0(7)
_computing_structure_refinement 'SHELXL-97 (Sheldrick, 1997)'
_computing_structure_solution 'SHELXS-97 (Sheldrick, 1990)'
_diffrn_ambient_temperature 120(2)
_diffrn_measured_fraction_theta_full 1.000
_diffrn_measured_fraction_theta_max 1.000
_diffrn_measurement_device_type 'Bruker APEX-II'
_diffrn_radiation_monochromator graphite
_diffrn_radiation_source 'fine-focus sealed tube'
_diffrn_radiation_type MoK\a
_diffrn_radiation_wavelength 0.71073
_diffrn_reflns_av_R_equivalents 0.0446
_diffrn_reflns_av_sigmaI/netI 0.0223
_diffrn_reflns_limit_h_max 10
_diffrn_reflns_limit_h_min -10
_diffrn_reflns_limit_k_max 28
_diffrn_reflns_limit_k_min -27
_diffrn_reflns_limit_l_max 13
_diffrn_reflns_limit_l_min -13
_diffrn_reflns_number 31813
_diffrn_reflns_theta_full 25.00
_diffrn_reflns_theta_max 25.00
_diffrn_reflns_theta_min 1.72
_exptl_absorpt_coefficient_mu 0.887
_exptl_absorpt_correction_T_max 0.7454
_exptl_absorpt_correction_T_min 0.6844
_exptl_absorpt_correction_type multi-scan
_exptl_absorpt_process_details 'Bruker AXS area detector scaling and absorption correction'
_exptl_crystal_density_diffrn 1.360
_exptl_crystal_density_method 'not measured'
_exptl_crystal_description block
_exptl_crystal_F_000 1056
_exptl_crystal_size_max 0.09
_exptl_crystal_size_mid 0.08
_exptl_crystal_size_min 0.07
_refine_diff_density_max 0.685
_refine_diff_density_min -0.523
_refine_diff_density_rms 0.069
_refine_ls_extinction_method none
_refine_ls_goodness_of_fit_ref 1.139
_refine_ls_hydrogen_treatment mixed
_refine_ls_matrix_type full
_refine_ls_number_parameters 268
_refine_ls_number_reflns 4356
_refine_ls_number_restraints 0
_refine_ls_restrained_S_all 1.139
_refine_ls_R_factor_all 0.0453
_refine_ls_R_factor_gt 0.0388
_refine_ls_shift/su_max 0.008
_refine_ls_shift/su_mean 0.002
_refine_ls_structure_factor_coef Fsqd
_refine_ls_weighting_details 'calc w=1/[\s^2^(Fo^2^)+(0.0165P)^2^+5.8402P] where P=(Fo^2^+2Fc^2^)/3'
_refine_ls_weighting_scheme calc
_refine_ls_wR_factor_gt 0.0795
_refine_ls_wR_factor_ref 0.0812
_reflns_number_gt 3891
_reflns_number_total 4356
_reflns_threshold_expression >2sigma(I)
_cod_data_source_file om5b00414_si_002.cif
_cod_data_source_block cc54d
_cod_original_cell_volume 2474.9(7)
_cod_original_sg_symbol_H-M P2(1)/n
_cod_database_code 4087622

loop_
_symmetry_equiv_pos_as_xyz
'x, y, z'
'-x+1/2, y+1/2, -z+1/2'
'-x, -y, -z'
'x-1/2, -y-1/2, z-1/2'

loop_
_atom_site_label
_atom_site_type_symbol
_atom_site_fract_x
_atom_site_fract_y
_atom_site_fract_z
_atom_site_U_iso_or_equiv
_atom_site_adp_type
_atom_site_occupancy
_atom_site_symmetry_multiplicity
_atom_site_calc_flag
_atom_site_refinement_flags
_atom_site_disorder_assembly
_atom_site_disorder_group
P2 P 0.85703(9) 0.03403(4) 0.70498(7) 0.02154(19) Uani 1 1 d . . .
P1 P 0.74074(9) 0.19201(4) 0.50673(8) 0.02293(19) Uani 1 1 d . . .
Pd Pd 0.8131(2) 0.10711(7) 0.57674(15) 0.0179(3) Uani 0.547(4) 1 d P A 1
C C 0.5996(6) 0.1053(2) 0.6508(5) 0.0158(12) Uani 0.547(4) 1 d P A 1
H1 H 0.5525 0.0698 0.6199 0.019 Uiso 0.547(4) 1 calc PR A 1
C11 C 0.4945(7) 0.1524(3) 0.6099(6) 0.0241(8) Uani 0.547(4) 1 d P A 1
C12 C 0.5426(12) 0.1948(5) 0.5358(8) 0.0241(8) Uani 0.547(4) 1 d P A 1
C16 C 0.3458(8) 0.1523(3) 0.6369(7) 0.0241(8) Uani 0.547(4) 1 d P A 1
H16 H 0.3115 0.1244 0.6885 0.029 Uiso 0.547(4) 1 calc PR A 1
C13 C 0.4421(9) 0.2346(3) 0.4878(8) 0.0241(8) Uani 0.547(4) 1 d P A 1
H13 H 0.4753 0.2628 0.4366 0.029 Uiso 0.547(4) 1 calc PR A 1
C14 C 0.2966(7) 0.2330(3) 0.5146(6) 0.0241(8) Uani 0.547(4) 1 d P A 1
H14 H 0.2291 0.2600 0.4818 0.029 Uiso 0.547(4) 1 calc PR A 1
C15 C 0.2475(7) 0.1917(3) 0.5902(7) 0.0241(8) Uani 0.547(4) 1 d P A 1
H15 H 0.1467 0.1908 0.6094 0.029 Uiso 0.547(4) 1 calc PR A 1
C21 C 0.6236(8) 0.0948(4) 0.7767(6) 0.0320(8) Uani 0.547(4) 1 d P A 1
C26 C 0.5490(8) 0.1214(3) 0.8635(6) 0.0320(8) Uani 0.547(4) 1 d P A 1
H26 H 0.4787 0.1500 0.8436 0.038 Uiso 0.547(4) 1 calc PR A 1
C25 C 0.5749(8) 0.1070(3) 0.9789(7) 0.0320(8) Uani 0.547(4) 1 d P A 1
H25 H 0.5230 0.1266 1.0362 0.038 Uiso 0.547(4) 1 calc PR A 1
C24 C 0.6735(7) 0.0652(3) 1.0129(6) 0.0320(8) Uani 0.547(4) 1 d P A 1
H24 H 0.6879 0.0551 1.0921 0.038 Uiso 0.547(4) 1 calc PR A 1
C22 C 0.7332(16) 0.0523(7) 0.8125(9) 0.0320(8) Uani 0.547(4) 1 d P A 1
C23 C 0.7518(8) 0.0379(3) 0.9279(6) 0.0320(8) Uani 0.547(4) 1 d P A 1
H23 H 0.8195 0.0088 0.9500 0.038 Uiso 0.547(4) 1 calc PR A 1
C31 C 0.8222(13) 0.2523(4) 0.5724(9) 0.0294(9) Uani 0.547(4) 1 d P A 1
H31 H 0.9280 0.2530 0.5515 0.035 Uiso 0.547(4) 1 calc PR A 1
C32 C 0.735(2) 0.1988(9) 0.3540(13) 0.0377(9) Uani 0.547(4) 1 d P A 1
H32 H 0.6697 0.2315 0.3311 0.045 Uiso 0.547(4) 1 calc PR A 1
C33 C 0.8204(8) 0.2435(3) 0.7051(6) 0.0294(9) Uani 0.547(4) 1 d P A 1
H33A H 0.7180 0.2435 0.7290 0.044 Uiso 0.547(4) 1 calc PR A 1
H33B H 0.8750 0.2743 0.7444 0.044 Uiso 0.547(4) 1 calc PR A 1
H33C H 0.8670 0.2073 0.7257 0.044 Uiso 0.547(4) 1 calc PR A 1
C34 C 0.7553(8) 0.3094(4) 0.5387(7) 0.0294(9) Uani 0.547(4) 1 d P A 1
H34A H 0.7579 0.3144 0.4547 0.044 Uiso 0.547(4) 1 calc PR A 1
H34B H 0.8123 0.3397 0.5777 0.044 Uiso 0.547(4) 1 calc PR A 1
H34C H 0.6527 0.3109 0.5618 0.044 Uiso 0.547(4) 1 calc PR A 1
C35 C 0.6581(10) 0.1416(4) 0.3087(7) 0.0377(9) Uani 0.547(4) 1 d P A 1
H35A H 0.6514 0.1417 0.2239 0.057 Uiso 0.547(4) 1 calc PR A 1
H35B H 0.5586 0.1390 0.3381 0.057 Uiso 0.547(4) 1 calc PR A 1
H35C H 0.7170 0.1092 0.3362 0.057 Uiso 0.547(4) 1 calc PR A 1
C36 C 0.9081(12) 0.2132(5) 0.3176(11) 0.0377(9) Uani 0.547(4) 1 d P A 1
H36A H 0.9099 0.2185 0.2337 0.057 Uiso 0.547(4) 1 calc PR A 1
H36B H 0.9731 0.1817 0.3410 0.057 Uiso 0.547(4) 1 calc PR A 1
H36C H 0.9425 0.2479 0.3569 0.057 Uiso 0.547(4) 1 calc PR A 1
C42 C 0.8077(17) -0.0406(4) 0.6520(17) 0.0307(10) Uani 0.547(4) 1 d P A 1
H42 H 0.8799 -0.0518 0.5933 0.037 Uiso 0.547(4) 1 calc PR A 1
C45 C 0.6546(8) -0.0430(3) 0.5951(8) 0.0307(10) Uani 0.547(4) 1 d P A 1
H45A H 0.6491 -0.0174 0.5284 0.046 Uiso 0.547(4) 1 calc PR A 1
H45B H 0.5821 -0.0315 0.6507 0.046 Uiso 0.547(4) 1 calc PR A 1
H45C H 0.6333 -0.0818 0.5691 0.046 Uiso 0.547(4) 1 calc PR A 1
C46 C 0.8235(9) -0.0828(4) 0.7542(7) 0.0307(10) Uani 0.547(4) 1 d P A 1
H46A H 0.8013 -0.1212 0.7262 0.046 Uiso 0.547(4) 1 calc PR A 1
H46B H 0.7543 -0.0724 0.8133 0.046 Uiso 0.547(4) 1 calc PR A 1
H46C H 0.9248 -0.0815 0.7877 0.046 Uiso 0.547(4) 1 calc PR A 1
C41 C 1.041(2) 0.0224(9) 0.7794(19) 0.0309(12) Uani 0.547(4) 1 d P A 1
H41 H 1.0390 -0.0078 0.8398 0.037 Uiso 0.547(4) 1 calc PR A 1
C43 C 1.0786(10) 0.0843(4) 0.8331(8) 0.0309(12) Uani 0.547(4) 1 d P A 1
H43A H 1.0670 0.1130 0.7721 0.046 Uiso 0.547(4) 1 calc PR A 1
H43B H 1.1806 0.0848 0.8652 0.046 Uiso 0.547(4) 1 calc PR A 1
H43C H 1.0110 0.0928 0.8946 0.046 Uiso 0.547(4) 1 calc PR A 1
C44 C 1.148(3) 0.0092(15) 0.685(3) 0.0309(12) Uani 0.547(4) 1 d P A 1
H44A H 1.1167 -0.0255 0.6447 0.046 Uiso 0.547(4) 1 calc PR A 1
H44B H 1.2475 0.0042 0.7199 0.046 Uiso 0.547(4) 1 calc PR A 1
H44C H 1.1478 0.0407 0.6296 0.046 Uiso 0.547(4) 1 calc PR A 1
Pd1 Pd 0.8340(3) 0.11608(9) 0.60777(19) 0.0202(3) Uani 0.453(4) 1 d P A 2
C1 C 0.6701(8) 0.1386(3) 0.7272(7) 0.0250(17) Uani 0.453(4) 1 d P A 2
H1A H 0.7080 0.1733 0.7679 0.030 Uiso 0.453(4) 1 calc PR A 2
C11A C 0.5329(9) 0.1570(4) 0.6556(8) 0.0285(10) Uani 0.453(4) 1 d P A 2
C16A C 0.3870(10) 0.1447(3) 0.6808(8) 0.0285(10) Uani 0.453(4) 1 d P A 2
H16A H 0.3679 0.1200 0.7430 0.034 Uiso 0.453(4) 1 calc PR A 2
C12A C 0.5543(16) 0.1920(7) 0.5572(10) 0.0285(10) Uani 0.453(4) 1 d P A 2
C13A C 0.4371(12) 0.2174(3) 0.4997(10) 0.0285(10) Uani 0.453(4) 1 d P A 2
H13A H 0.4549 0.2432 0.4389 0.034 Uiso 0.453(4) 1 calc PR A 2
C14A C 0.2887(9) 0.2062(4) 0.5287(9) 0.0285(10) Uani 0.453(4) 1 d P A 2
H14A H 0.2066 0.2239 0.4896 0.034 Uiso 0.453(4) 1 calc PR A 2
C15A C 0.2719(12) 0.1678(4) 0.6173(8) 0.0285(10) Uani 0.453(4) 1 d P A 2
H15A H 0.1745 0.1569 0.6348 0.034 Uiso 0.453(4) 1 calc PR A 2
C21A C 0.6484(10) 0.0949(4) 0.8210(7) 0.0310(10) Uani 0.453(4) 1 d P A 2
C26A C 0.5595(9) 0.1087(4) 0.9135(9) 0.0310(10) Uani 0.453(4) 1 d P A 2
H26A H 0.5046 0.1430 0.9121 0.037 Uiso 0.453(4) 1 calc PR A 2
C25A C 0.5527(9) 0.0722(4) 1.0065(7) 0.0310(10) Uani 0.453(4) 1 d P A 2
H25A H 0.4910 0.0812 1.0680 0.037 Uiso 0.453(4) 1 calc PR A 2
C24A C 0.6326(8) 0.0238(4) 1.0112(7) 0.0310(10) Uani 0.453(4) 1 d P A 2
H24A H 0.6241 -0.0011 1.0750 0.037 Uiso 0.453(4) 1 calc PR A 2
C22A C 0.7315(19) 0.0475(9) 0.8284(11) 0.0310(10) Uani 0.453(4) 1 d P A 2
C23A C 0.7265(9) 0.0099(4) 0.9244(7) 0.0310(10) Uani 0.453(4) 1 d P A 2
H23A H 0.7854 -0.0233 0.9288 0.037 Uiso 0.453(4) 1 calc PR A 2
C31A C 0.8195(16) 0.2650(4) 0.5524(12) 0.0294(9) Uani 0.453(4) 1 d P A 2
H31A H 0.9172 0.2689 0.5164 0.035 Uiso 0.453(4) 1 calc PR A 2
C32A C 0.747(3) 0.2006(11) 0.3431(16) 0.0377(9) Uani 0.453(4) 1 d P A 2
H32A H 0.6975 0.2370 0.3204 0.045 Uiso 0.453(4) 1 calc PR A 2
C33A C 0.8477(9) 0.2705(4) 0.6810(7) 0.0294(9) Uani 0.453(4) 1 d P A 2
H33D H 0.8984 0.3064 0.6983 0.044 Uiso 0.453(4) 1 calc PR A 2
H33E H 0.9097 0.2390 0.7094 0.044 Uiso 0.453(4) 1 calc PR A 2
H33F H 0.7534 0.2698 0.7192 0.044 Uiso 0.453(4) 1 calc PR A 2
C34A C 0.7203(10) 0.3128(5) 0.5038(8) 0.0294(9) Uani 0.453(4) 1 d P A 2
H34D H 0.7033 0.3076 0.4202 0.044 Uiso 0.453(4) 1 calc PR A 2
H34E H 0.7687 0.3493 0.5189 0.044 Uiso 0.453(4) 1 calc PR A 2
H34F H 0.6255 0.3119 0.5412 0.044 Uiso 0.453(4) 1 calc PR A 2
C35A C 0.6838(12) 0.1557(5) 0.2719(8) 0.0377(9) Uani 0.453(4) 1 d P A 2
H35D H 0.6855 0.1666 0.1903 0.045 Uiso 0.453(4) 1 calc PR A 2
H35E H 0.5815 0.1492 0.2926 0.045 Uiso 0.453(4) 1 calc PR A 2
H35F H 0.7414 0.1210 0.2848 0.045 Uiso 0.453(4) 1 calc PR A 2
C36A C 0.8864(15) 0.2010(6) 0.3023(13) 0.0377(9) Uani 0.453(4) 1 d P A 2
H36D H 0.9425 0.1688 0.3345 0.045 Uiso 0.453(4) 1 calc PR A 2
H36E H 0.9363 0.2363 0.3252 0.045 Uiso 0.453(4) 1 calc PR A 2
H36F H 0.8801 0.1982 0.2177 0.045 Uiso 0.453(4) 1 calc PR A 2
C41A C 1.038(3) 0.0268(11) 0.779(2) 0.0309(12) Uani 0.453(4) 1 d P A 2
H41A H 1.0273 -0.0071 0.8293 0.037 Uiso 0.453(4) 1 calc PR A 2
C42A C 0.803(2) -0.0298(5) 0.638(2) 0.0307(10) Uani 0.453(4) 1 d P A 2
H42A H 0.8756 -0.0366 0.5773 0.037 Uiso 0.453(4) 1 calc PR A 2
C43A C 1.0891(13) 0.0705(5) 0.8584(10) 0.0309(12) Uani 0.453(4) 1 d P A 2
H43D H 1.0959 0.1065 0.8170 0.046 Uiso 0.453(4) 1 calc PR A 2
H43E H 1.1866 0.0603 0.8923 0.046 Uiso 0.453(4) 1 calc PR A 2
H43F H 1.0190 0.0743 0.9200 0.046 Uiso 0.453(4) 1 calc PR A 2
C44A C 1.159(4) 0.0088(19) 0.696(3) 0.0309(12) Uani 0.453(4) 1 d P A 2
H44D H 1.1657 0.0369 0.6343 0.046 Uiso 0.453(4) 1 calc PR A 2
H44E H 1.1341 -0.0282 0.6625 0.046 Uiso 0.453(4) 1 calc PR A 2
H44F H 1.2546 0.0063 0.7395 0.046 Uiso 0.453(4) 1 calc PR A 2
C45A C 0.6505(11) -0.0194(4) 0.5726(9) 0.0307(10) Uani 0.453(4) 1 d P A 2
H45D H 0.6559 0.0150 0.5258 0.046 Uiso 0.453(4) 1 calc PR A 2
H45E H 0.5736 -0.0150 0.6287 0.046 Uiso 0.453(4) 1 calc PR A 2
H45F H 0.6267 -0.0518 0.5221 0.046 Uiso 0.453(4) 1 calc PR A 2
C46A C 0.7980(10) -0.0845(5) 0.7076(8) 0.0307(10) Uani 0.453(4) 1 d P A 2
H46D H 0.7777 -0.1163 0.6549 0.046 Uiso 0.453(4) 1 calc PR A 2
H46E H 0.7196 -0.0820 0.7630 0.046 Uiso 0.453(4) 1 calc PR A 2
H46F H 0.8932 -0.0905 0.7495 0.046 Uiso 0.453(4) 1 calc PR A 2
H2 H 0.966(4) 0.1064(16) 0.519(3) 0.039(11) Uiso 1 1 d . . .

loop_
_atom_site_aniso_label
_atom_site_aniso_U_11
_atom_site_aniso_U_22
_atom_site_aniso_U_33
_atom_site_aniso_U_23
_atom_site_aniso_U_13
_atom_site_aniso_U_12
P2 0.0222(4) 0.0191(4) 0.0232(5) 0.0057(3) 0.0002(3) 0.0033(3)
P1 0.0232(4) 0.0205(4) 0.0249(5) 0.0068(3) -0.0011(4) 0.0027(3)
Pd 0.0202(5) 0.0147(5) 0.0186(7) 0.0031(4) -0.0029(4) 0.0007(3)
C 0.015(3) 0.013(3) 0.019(3) 0.001(2) -0.003(2) 0.000(2)
C11 0.0212(14) 0.0187(14) 0.0317(19) 0.0015(15) -0.0069(12) 0.0049(12)
C12 0.0212(14) 0.0187(14) 0.0317(19) 0.0015(15) -0.0069(12) 0.0049(12)
C16 0.0212(14) 0.0187(14) 0.0317(19) 0.0015(15) -0.0069(12) 0.0049(12)
C13 0.0212(14) 0.0187(14) 0.0317(19) 0.0015(15) -0.0069(12) 0.0049(12)
C14 0.0212(14) 0.0187(14) 0.0317(19) 0.0015(15) -0.0069(12) 0.0049(12)
C15 0.0212(14) 0.0187(14) 0.0317(19) 0.0015(15) -0.0069(12) 0.0049(12)
C21 0.0352(17) 0.0373(18) 0.0235(17) 0.0010(16) 0.0011(13) 0.0123(13)
C26 0.0352(17) 0.0373(18) 0.0235(17) 0.0010(16) 0.0011(13) 0.0123(13)
C25 0.0352(17) 0.0373(18) 0.0235(17) 0.0010(16) 0.0011(13) 0.0123(13)
C24 0.0352(17) 0.0373(18) 0.0235(17) 0.0010(16) 0.0011(13) 0.0123(13)
C22 0.0352(17) 0.0373(18) 0.0235(17) 0.0010(16) 0.0011(13) 0.0123(13)
C23 0.0352(17) 0.0373(18) 0.0235(17) 0.0010(16) 0.0011(13) 0.0123(13)
C31 0.0295(15) 0.0244(19) 0.034(2) -0.0040(19) -0.0078(14) -0.0066(16)
C32 0.0511(18) 0.040(2) 0.021(3) -0.0049(17) -0.0002(18) 0.0075(16)
C33 0.0295(15) 0.0244(19) 0.034(2) -0.0040(19) -0.0078(14) -0.0066(16)
C34 0.0295(15) 0.0244(19) 0.034(2) -0.0040(19) -0.0078(14) -0.0066(16)
C35 0.0511(18) 0.040(2) 0.021(3) -0.0049(17) -0.0002(18) 0.0075(16)
C36 0.0511(18) 0.040(2) 0.021(3) -0.0049(17) -0.0002(18) 0.0075(16)
C42 0.0348(15) 0.021(2) 0.036(3) -0.006(3) -0.0005(17) -0.0030(19)
C45 0.0348(15) 0.021(2) 0.036(3) -0.006(3) -0.0005(17) -0.0030(19)
C46 0.0348(15) 0.021(2) 0.036(3) -0.006(3) -0.0005(17) -0.0030(19)
C41 0.0253(12) 0.035(5) 0.0321(18) 0.0009(17) -0.0061(11) 0.0016(17)
C43 0.0253(12) 0.035(5) 0.0321(18) 0.0009(17) -0.0061(11) 0.0016(17)
C44 0.0253(12) 0.035(5) 0.0321(18) 0.0009(17) -0.0061(11) 0.0016(17)
Pd1 0.0228(7) 0.0177(7) 0.0201(9) 0.0036(5) -0.0001(5) 0.0028(4)
C1 0.029(4) 0.018(4) 0.029(4) 0.003(3) 0.002(3) 0.000(3)
C11A 0.030(2) 0.0212(18) 0.034(2) 0.0033(19) -0.0031(17) -0.0018(16)
C16A 0.030(2) 0.0212(18) 0.034(2) 0.0033(19) -0.0031(17) -0.0018(16)
C12A 0.030(2) 0.0212(18) 0.034(2) 0.0033(19) -0.0031(17) -0.0018(16)
C13A 0.030(2) 0.0212(18) 0.034(2) 0.0033(19) -0.0031(17) -0.0018(16)
C14A 0.030(2) 0.0212(18) 0.034(2) 0.0033(19) -0.0031(17) -0.0018(16)
C15A 0.030(2) 0.0212(18) 0.034(2) 0.0033(19) -0.0031(17) -0.0018(16)
C21A 0.032(2) 0.038(2) 0.023(2) 0.006(2) 0.0060(16) 0.0018(15)
C26A 0.032(2) 0.038(2) 0.023(2) 0.006(2) 0.0060(16) 0.0018(15)
C25A 0.032(2) 0.038(2) 0.023(2) 0.006(2) 0.0060(16) 0.0018(15)
C24A 0.032(2) 0.038(2) 0.023(2) 0.006(2) 0.0060(16) 0.0018(15)
C22A 0.032(2) 0.038(2) 0.023(2) 0.006(2) 0.0060(16) 0.0018(15)
C23A 0.032(2) 0.038(2) 0.023(2) 0.006(2) 0.0060(16) 0.0018(15)
C31A 0.0295(15) 0.0244(19) 0.034(2) -0.0040(19) -0.0078(14) -0.0066(16)
C32A 0.0511(18) 0.040(2) 0.021(3) -0.0049(17) -0.0002(18) 0.0075(16)
C33A 0.0295(15) 0.0244(19) 0.034(2) -0.0040(19) -0.0078(14) -0.0066(16)
C34A 0.0295(15) 0.0244(19) 0.034(2) -0.0040(19) -0.0078(14) -0.0066(16)
C35A 0.0511(18) 0.040(2) 0.021(3) -0.0049(17) -0.0002(18) 0.0075(16)
C36A 0.0511(18) 0.040(2) 0.021(3) -0.0049(17) -0.0002(18) 0.0075(16)
C41A 0.0253(12) 0.035(5) 0.0321(18) 0.0009(17) -0.0061(11) 0.0016(17)
C42A 0.0348(15) 0.021(2) 0.036(3) -0.006(3) -0.0005(17) -0.0030(19)
C43A 0.0253(12) 0.035(5) 0.0321(18) 0.0009(17) -0.0061(11) 0.0016(17)
C44A 0.0253(12) 0.035(5) 0.0321(18) 0.0009(17) -0.0061(11) 0.0016(17)
C45A 0.0348(15) 0.021(2) 0.036(3) -0.006(3) -0.0005(17) -0.0030(19)
C46A 0.0348(15) 0.021(2) 0.036(3) -0.006(3) -0.0005(17) -0.0030(19)

loop_
_atom_type_symbol
_atom_type_description
_atom_type_scat_dispersion_real
_atom_type_scat_dispersion_imag
_atom_type_scat_source
C C 0.0033 0.0016 'International Tables Vol C Tables 4.2.6.8 and 6.1.1.4'
H H 0.0000 0.0000 'International Tables Vol C Tables 4.2.6.8 and 6.1.1.4'
P P 0.1023 0.0942 'International Tables Vol C Tables 4.2.6.8 and 6.1.1.4'
Pd Pd -0.9988 1.0072 'International Tables Vol C Tables 4.2.6.8 and 6.1.1.4'

loop_
_geom_angle_atom_site_label_1
_geom_angle_atom_site_label_2
_geom_angle_atom_site_label_3
_geom_angle
C42A P2 C22 110.4(8)
C42A P2 C41 107.5(9)
C22 P2 C41 107.1(8)
C42A P2 C22A 108.2(9)
C41 P2 C22A 103.4(8)
C42A P2 C41A 110.5(10)
C22 P2 C41A 106.3(9)
C22A P2 C41A 102.9(9)
C22 P2 C42 107.8(7)
C41 P2 C42 101.7(8)
C22A P2 C42 104.9(8)
C41A P2 C42 104.8(9)
C42A P2 Pd1 120.3(7)
C22 P2 Pd1 95.4(5)
C41 P2 Pd1 114.9(7)
C22A P2 Pd1 100.8(6)
C41A P2 Pd1 112.1(9)
C42 P2 Pd1 128.3(5)
C42A P2 Pd 109.0(7)
C22 P2 Pd 100.0(5)
C41 P2 Pd 122.3(8)
C22A P2 Pd 105.6(6)
C41A P2 Pd 119.8(9)
C42 P2 Pd 117.0(5)
C31 P1 C32 110.5(8)
C31 P1 C12A 103.8(6)
C32 P1 C12A 109.6(7)
C31 P1 C12 106.6(5)
C32 P1 C12 101.2(7)
C31 P1 C32A 108.1(9)
C12A P1 C32A 113.2(8)
C12 P1 C32A 104.7(8)
C32 P1 C31A 100.7(8)
C12A P1 C31A 104.5(7)
C12 P1 C31A 105.6(6)
C32A P1 C31A 98.5(9)
C31 P1 Pd 117.2(3)
C32 P1 Pd 115.8(7)
C12A P1 Pd 98.2(5)
C12 P1 Pd 103.6(4)
C32A P1 Pd 115.5(8)
C31A P1 Pd 126.9(4)
C31 P1 Pd1 106.1(3)
C32 P1 Pd1 125.1(7)
C12A P1 Pd1 99.3(4)
C12 P1 Pd1 105.9(3)
C32A P1 Pd1 124.4(7)
C31A P1 Pd1 116.0(4)
C Pd P1 84.80(16)
C Pd P2 81.93(15)
P1 Pd P2 160.20(10)
C Pd H2 177.5(14)
P1 Pd H2 96.0(14)
P2 Pd H2 97.8(14)
C21 C C11 119.1(5)
C21 C Pd 107.5(4)
C11 C Pd 114.9(4)
C21 C H1 104.8
C11 C H1 104.5
Pd C H1 104.5
C16 C11 C12 118.0(7)
C16 C11 C 121.5(6)
C12 C11 C 120.3(6)
C11 C12 C13 120.4(9)
C11 C12 P1 114.8(6)
C13 C12 P1 124.8(8)
C15 C16 C11 121.4(6)
C15 C16 H16 119.3
C11 C16 H16 119.3
C14 C13 C12 120.4(7)
C14 C13 H13 119.8
C12 C13 H13 119.8
C13 C14 C15 119.9(6)
C13 C14 H14 120.0
C15 C14 H14 120.0
C16 C15 C14 119.9(6)
C16 C15 H15 120.1
C14 C15 H15 120.1
C26 C21 C22 117.0(7)
C26 C21 C 125.6(6)
C22 C21 C 117.4(6)
C21 C26 C25 121.3(7)
C21 C26 H26 119.2
C25 C26 H26 119.4
C24 C25 C26 122.0(7)
C24 C25 H25 119.1
C26 C25 H25 119.0
C25 C24 C23 118.2(7)
C25 C24 H24 120.8
C23 C24 H24 120.9
C23 C22 C21 119.7(10)
C23 C22 P2 124.6(9)
C21 C22 P2 114.5(7)
C22 C23 C24 121.6(8)
C22 C23 H23 119.4
C24 C23 H23 118.9
C34 C31 C33 110.5(8)
C34 C31 P1 116.9(7)
C33 C31 P1 107.2(5)
C34 C31 H31 107.3
C33 C31 H31 107.3
P1 C31 H31 107.3
C35 C32 C36 119.2(12)
C35 C32 P1 104.1(9)
C36 C32 P1 106.4(9)
C35 C32 H32 109.7
C36 C32 H32 108.0
P1 C32 H32 109.0
C45 C42 C46 111.1(8)
C45 C42 P2 111.7(7)
C46 C42 P2 109.7(13)
C45 C42 H42 108.1
C46 C42 H42 108.1
P2 C42 H42 108.1
C44 C41 C43 109.2(12)
C44 C41 P2 106.4(15)
C43 C41 P2 102.3(10)
C44 C41 H41 114.0
C43 C41 H41 112.3
P2 C41 H41 112.8
C1 Pd1 P2 86.7(2)
C1 Pd1 P1 83.4(2)
P2 Pd1 P1 163.47(12)
C1 Pd1 H2 173.3(13)
P2 Pd1 H2 98.1(13)
P1 Pd1 H2 93.1(13)
C21A C1 C11A 117.0(7)
C21A C1 Pd1 114.2(5)
C11A C1 Pd1 107.0(5)
C21A C1 H1A 106.1
C11A C1 H1A 105.8
Pd1 C1 H1A 105.9
C16A C11A C12A 116.9(9)
C16A C11A C1 125.6(8)
C12A C11A C1 117.4(8)
C15A C16A C11A 120.8(8)
C15A C16A H16A 119.6
C11A C16A H16A 119.6
C13A C12A C11A 120.8(12)
C13A C12A P1 123.9(9)
C11A C12A P1 114.9(8)
C12A C13A C14A 121.6(9)
C12A C13A H13A 119.2
C14A C13A H13A 119.2
C15A C14A C13A 115.7(8)
C15A C14A H14A 122.1
C13A C14A H14A 122.1
C16A C15A C14A 123.7(9)
C16A C15A H15A 118.1
C14A C15A H15A 118.2
C22A C21A C26A 118.8(9)
C22A C21A C1 121.3(9)
C26A C21A C1 118.9(8)
C25A C26A C21A 119.6(8)
C25A C26A H26A 120.0
C21A C26A H26A 120.4
C24A C25A C26A 121.1(8)
C24A C25A H25A 119.4
C26A C25A H25A 119.5
C25A C24A C23A 121.0(8)
C25A C24A H24A 119.5
C23A C24A H24A 119.4
C21A C22A C23A 121.9(12)
C21A C22A P2 116.4(10)
C23A C22A P2 121.7(12)
C24A C23A C22A 117.5(10)
C24A C23A H23A 121.6
C22A C23A H23A 120.8
C33A C31A C34A 111.6(9)
C33A C31A P1 113.1(7)
C34A C31A P1 110.7(9)
C33A C31A H31A 107.0
C34A C31A H31A 107.0
P1 C31A H31A 107.0
C36A C32A C35A 99.1(15)
C36A C32A P1 114.6(11)
C35A C32A P1 117.1(14)
C36A C32A H32A 108.5
C35A C32A H32A 109.5
P1 C32A H32A 108.5
C31A C33A H33D 109.5
C31A C33A H33E 109.5
H33D C33A H33E 109.5
C31A C33A H33F 109.5
H33D C33A H33F 109.5
H33E C33A H33F 109.5
C31A C34A H34D 109.5
C31A C34A H34E 109.5
H34D C34A H34E 109.5
C31A C34A H34F 109.5
H34D C34A H34F 109.5
H34E C34A H34F 109.5
C32A C35A H35D 109.5
C32A C35A H35E 109.5
H35D C35A H35E 109.5
C32A C35A H35F 109.5
H35D C35A H35F 109.5
H35E C35A H35F 109.5
C32A C36A H36D 109.5
C32A C36A H36E 109.5
H36D C36A H36E 109.5
C32A C36A H36F 109.5
H36D C36A H36F 109.5
H36E C36A H36F 109.5
C43A C41A C44A 112.2(18)
C43A C41A P2 118.9(15)
C44A C41A P2 112.7(18)
C43A C41A H41A 104.6
C44A C41A H41A 102.8
P2 C41A H41A 104.4
C46A C42A C45A 109.8(11)
C46A C42A P2 121.0(16)
C45A C42A P2 107.5(8)
C46A C42A H42A 105.8
C45A C42A H42A 105.8
P2 C42A H42A 105.8
C41A C43A H43D 109.5
C41A C43A H43E 109.5
H43D C43A H43E 109.5
C41A C43A H43F 109.5
H43D C43A H43F 109.5
H43E C43A H43F 109.5
C41A C44A H44D 109.5
C41A C44A H44E 109.5
H44D C44A H44E 109.5
C41A C44A H44F 109.5
H44D C44A H44F 109.5
H44E C44A H44F 109.5
C42A C45A H45D 109.5
C42A C45A H45E 109.6
H45D C45A H45E 109.5
C42A C45A H45F 109.5
H45D C45A H45F 109.5
H45E C45A H45F 109.5
C42A C46A H46D 109.5
C42A C46A H46E 109.5
H46D C46A H46E 109.5
C42A C46A H46F 109.5
H46D C46A H46F 109.5
H46E C46A H46F 109.5

loop_
_geom_bond_atom_site_label_1
_geom_bond_atom_site_label_2
_geom_bond_distance
P2 C42A 1.751(19)
P2 C22 1.767(13)
P2 C41 1.858(19)
P2 C22A 1.893(16)
P2 C41A 1.82(2)
P2 C42 1.914(14)
P2 Pd1 2.246(2)
P2 Pd 2.300(2)
P1 C31 1.760(10)
P1 C32 1.773(14)
P1 C12A 1.812(15)
P1 C12 1.843(12)
P1 C32A 1.909(17)
P1 C31A 1.930(11)
P1 Pd 2.250(2)
P1 Pd1 2.282(2)
Pd C 2.152(5)
Pd H2 1.57(4)
C C21 1.484(9)
C C11 1.526(8)
C H1 1.0000
C11 C16 1.397(9)
C11 C12 1.400(13)
C12 C13 1.406(11)
C16 C15 1.383(9)
C16 H16 0.9500
C13 C14 1.368(10)
C13 H13 0.9500
C14 C15 1.397(10)
C14 H14 0.9500
C15 H15 0.9500
C21 C26 1.387(10)
C21 C22 1.458(14)
C26 C25 1.388(9)
C26 H26 0.9500
C25 C24 1.377(9)
C25 H25 0.9500
C24 C23 1.397(9)
C24 H24 0.9500
C22 C23 1.381(12)
C23 H23 0.9500
C31 C34 1.523(10)
C31 C33 1.550(11)
C31 H31 1.0000
C32 C35 1.60(2)
C32 C36 1.68(2)
C32 H32 1.0000
C33 H33A 0.9800
C33 H33B 0.9800
C33 H33C 0.9800
C34 H34A 0.9800
C34 H34B 0.9800
C34 H34C 0.9800
C35 H35A 0.9800
C35 H35B 0.9800
C35 H35C 0.9800
C36 H36A 0.9800
C36 H36B 0.9800
C36 H36C 0.9800
C42 C45 1.509(15)
C42 C46 1.548(12)
C42 H42 1.0000
C45 H45A 0.9800
C45 H45B 0.9800
C45 H45C 0.9800
C46 H46A 0.9800
C46 H46B 0.9800
C46 H46C 0.9800
C41 C44 1.53(3)
C41 C43 1.62(3)
C41 H41 1.0000
C43 H43A 0.9800
C43 H43B 0.9800
C43 H43C 0.9800
C44 H44A 0.9800
C44 H44B 0.9800
C44 H44C 0.9800
Pd1 C1 2.142(8)
Pd1 H2 1.63(4)
C1 C21A 1.518(11)
C1 C11A 1.525(11)
C1 H1A 1.0000
C11A C16A 1.397(11)
C11A C12A 1.427(15)
C16A C15A 1.361(12)
C16A H16A 0.9500
C12A C13A 1.366(14)
C13A C14A 1.425(13)
C13A H13A 0.9500
C14A C15A 1.383(13)
C14A H14A 0.9500
C15A H15A 0.9500
C21A C22A 1.350(19)
C21A C26A 1.408(12)
C26A C25A 1.383(13)
C26A H26A 0.9500
C25A C24A 1.354(12)
C25A H25A 0.9500
C24A C23A 1.385(11)
C24A H24A 0.9500
C22A C23A 1.425(17)
C23A H23A 0.9500
C31A C33A 1.504(14)
C31A C34A 1.534(12)
C31A H31A 1.0000
C32A C36A 1.36(3)
C32A C35A 1.45(3)
C32A H32A 1.0000
C33A H33D 0.9800
C33A H33E 0.9800
C33A H33F 0.9800
C34A H34D 0.9800
C34A H34E 0.9800
C34A H34F 0.9800
C35A H35D 0.9800
C35A H35E 0.9800
C35A H35F 0.9800
C36A H36D 0.9800
C36A H36E 0.9800
C36A H36F 0.9800
C41A C43A 1.45(4)
C41A C44A 1.54(3)
C41A H41A 1.0000
C42A C46A 1.523(13)
C42A C45A 1.568(18)
C42A H42A 1.0000
C43A H43D 0.9800
C43A H43E 0.9800
C43A H43F 0.9800
C44A H44D 0.9800
C44A H44E 0.9800
C44A H44F 0.9800
C45A H45D 0.9800
C45A H45E 0.9800
C45A H45F 0.9800
C46A H46D 0.9800
C46A H46E 0.9800
C46A H46F 0.9800
